data_1543009
loop_
_publ_author_name
'Zhao, Feng'
'Li, Nan'
'Zhu, Yi-Fan'
'Han, Zhi-Yong'

_publ_section_title
;
 Enantioselective Construction of Functionalized Tetrahydrocarbazoles
 Enabled by Asymmetric Relay Catalysis of Gold Complex and Chiral
 Br\/onsted Acid.
;
_journal_issue 7
_journal_name_full 'Organic letters'
_journal_page_first 1506
_journal_page_last 1509
_journal_paper_doi 10.1021/acs.orglett.6b00012
_journal_volume 18
_journal_year 2016
_chemical_absolute_configuration ad
_chemical_formula_sum 'C17 H16 Br N O2'
_chemical_formula_weight 346.22
_chemical_name_systematic
;
 ?
;
_space_group_crystal_system monoclinic
_space_group_IT_number 4
_space_group_name_Hall 'P 2yb'
_space_group_name_H-M_alt 'P 1 21 1'
_symmetry_space_group_name_Hall 'P 2yb'
_symmetry_space_group_name_H-M 'P 1 21 1'
_atom_sites_solution_hydrogens geom
_audit_creation_method SHELXL-2013
_cell_angle_alpha 90
_cell_angle_beta 107.684(7)
_cell_angle_gamma 90
_cell_formula_units_Z 4
_cell_length_a 10.1594(6)
_cell_length_b 11.9897(5)
_cell_length_c 12.8474(8)
_cell_measurement_reflns_used 2719
_cell_measurement_temperature 291(2)
_cell_measurement_theta_max 24.4600
_cell_measurement_theta_min 3.7780
_cell_volume 1490.97(15)
_computing_cell_refinement 'CrysAlisPro (Agilent Technologies)'
_computing_data_collection 'CrysAlisPro (Agilent Technologies)'
_computing_data_reduction 'CrysAlisPro (Agilent Technologies)'
_computing_molecular_graphics 'Ortep-3 (L. J. Farrugia, 2001)'
_computing_publication_material SHELXL-2013
_computing_structure_refinement 'SHELXL-2013 (Sheldrick, 2013)'
_computing_structure_solution 'SHELXS-97 (Sheldrick, 1997)'
_diffrn_ambient_temperature 291(2)
_diffrn_detector_area_resol_mean 15.9149
_diffrn_measured_fraction_theta_full 0.997
_diffrn_measured_fraction_theta_max 0.897
_diffrn_measurement_device_type 'Gemini S Ultra, Agilent Technologies'
_diffrn_measurement_method '\w scans'
_diffrn_radiation_type MoK\a
_diffrn_radiation_wavelength 0.71073
_diffrn_reflns_av_R_equivalents 0.0414
_diffrn_reflns_av_unetI/netI 0.0628
_diffrn_reflns_Laue_measured_fraction_full 0.997
_diffrn_reflns_Laue_measured_fraction_max 0.897
_diffrn_reflns_limit_h_max 12
_diffrn_reflns_limit_h_min -13
_diffrn_reflns_limit_k_max 16
_diffrn_reflns_limit_k_min -16
_diffrn_reflns_limit_l_max 17
_diffrn_reflns_limit_l_min -17
_diffrn_reflns_number 16450
_diffrn_reflns_point_group_measured_fraction_full 0.998
_diffrn_reflns_point_group_measured_fraction_max 0.864
_diffrn_reflns_theta_full 25.242
_diffrn_reflns_theta_max 29.071
_diffrn_reflns_theta_min 3.355
_diffrn_source 'Enhance (Mo) X-ray Source'
_exptl_absorpt_coefficient_mu 2.761
_exptl_absorpt_correction_T_max 1.00000
_exptl_absorpt_correction_T_min 0.74532
_exptl_absorpt_correction_type multi-scan
_exptl_absorpt_process_details
;
CrysAlisPro, Agilent Technologies,
Version 1.171.37.35 (release 13-08-2014 CrysAlis171 .NET)
(compiled Aug 13 2014,18:06:01)
Empirical absorption correction using spherical harmonics,
 implemented in SCALE3 ABSPACK scaling algorithm.
;
_exptl_crystal_density_diffrn 1.542
_exptl_crystal_description block
_exptl_crystal_F_000 704
_exptl_crystal_size_max 0.430
_exptl_crystal_size_mid 0.400
_exptl_crystal_size_min 0.350
_refine_diff_density_max 0.810
_refine_diff_density_min -0.950
_refine_diff_density_rms 0.244
_refine_ls_abs_structure_details
;
 Flack x determined using 1713 quotients [(I+)-(I-)]/[(I+)+(I-)]
 (Parsons and Flack (2004), Acta Cryst. A60, s61).
;
_refine_ls_abs_structure_Flack -0.027(6)
_refine_ls_extinction_coef 0.065(5)
_refine_ls_extinction_expression Fc^*^=kFc[1+0.001xFc^2^\l^3^/sin(2\q)]^-1/4^
_refine_ls_extinction_method SHELXL
_refine_ls_goodness_of_fit_ref 1.087
_refine_ls_hydrogen_treatment constr
_refine_ls_matrix_type full
_refine_ls_number_parameters 382
_refine_ls_number_reflns 6892
_refine_ls_number_restraints 1
_refine_ls_restrained_S_all 1.086
_refine_ls_R_factor_all 0.0992
_refine_ls_R_factor_gt 0.0556
_refine_ls_shift/su_max 0.000
_refine_ls_shift/su_mean 0.000
_refine_ls_structure_factor_coef Fsqd
_refine_ls_weighting_details 'w=1/[\s^2^(Fo^2^)+(0.0947P)^2^] where P=(Fo^2^+2Fc^2^)/3'
_refine_ls_weighting_scheme calc
_refine_ls_wR_factor_gt 0.1243
_refine_ls_wR_factor_ref 0.1778
_reflns_Friedel_coverage 0.843
_reflns_Friedel_fraction_full 0.998
_reflns_Friedel_fraction_max 0.828
_reflns_number_gt 4684
_reflns_number_total 6892
_reflns_threshold_expression 'I > 2\s(I)'
_cod_data_source_file ol6b00012_si_002.cif
_cod_data_source_block shelxl
_cod_database_code 1543009
_shelx_space_group_comment
;
The symmetry employed for this shelxl refinement is uniquely defined
by the following loop, which should always be used as a source of
symmetry information in preference to the above space-group names.
They are only intended as comments.
;
_shelx_estimated_absorpt_t_min 0.383
_shelx_estimated_absorpt_t_max 0.445
_shelxl_version_number 2013-4

loop_
_space_group_symop_operation_xyz
'x, y, z'
'-x, y+1/2, -z'

loop_
_atom_site_label
_atom_site_type_symbol
_atom_site_fract_x
_atom_site_fract_y
_atom_site_fract_z
_atom_site_U_iso_or_equiv
_atom_site_adp_type
_atom_site_occupancy
_atom_site_site_symmetry_order
_atom_site_calc_flag
_atom_site_refinement_flags_posn
_atom_site_refinement_flags_adp
Br1 Br 0.13299(11) 0.75761(7) -0.39412(8) 0.0714(4) Uani 1 1 d . .
Br2 Br -0.39310(9) 0.26615(9) -0.18571(8) 0.0688(4) Uani 1 1 d . .
O2 O 0.1407(6) 0.0485(5) -0.3352(5) 0.0511(14) Uani 1 1 d . .
O4 O 0.3144(7) 0.4109(5) 0.3844(6) 0.0597(17) Uani 1 1 d . .
O3 O 0.3454(6) -0.0315(5) 0.3997(5) 0.0564(16) Uani 1 1 d . .
N1 N -0.0703(7) 0.3585(5) -0.3404(5) 0.0438(16) Uani 1 1 d . .
H1 H -0.1569 0.3675 -0.3736 0.053 Uiso 1 1 calc R U
N2 N 0.1156(8) 0.4059(5) 0.0312(6) 0.0495(17) Uani 1 1 d . .
H2A H 0.1277 0.4583 -0.0108 0.059 Uiso 1 1 calc R U
C23 C 0.0209(7) 0.2658(7) 0.1008(6) 0.0397(15) Uani 1 1 d . .
C1 C 0.0298(8) 0.4390(6) -0.3283(6) 0.0391(17) Uani 1 1 d . .
C29 C 0.2334(8) 0.2383(6) 0.2829(6) 0.0400(18) Uani 1 1 d . .
H29 H 0.1699 0.2368 0.3270 0.048 Uiso 1 1 calc R U
C2 C 0.0199(8) 0.5463(6) -0.3697(6) 0.0426(18) Uani 1 1 d . .
H2 H -0.0635 0.5760 -0.4127 0.051 Uiso 1 1 calc R U
C6 C 0.1571(8) 0.3913(6) -0.2654(6) 0.0386(16) Uani 1 1 d . .
C7 C 0.1268(7) 0.2781(6) -0.2449(6) 0.0385(16) Uani 1 1 d . .
C4 C 0.2690(9) 0.5660(7) -0.2783(7) 0.0466(19) Uani 1 1 d . .
H4 H 0.3472 0.6109 -0.2609 0.056 Uiso 1 1 calc R U
C30 C 0.2779(9) 0.1160(6) 0.2716(7) 0.0435(18) Uani 1 1 d . .
H30A H 0.1959 0.0712 0.2398 0.052 Uiso 1 1 calc R U
H30B H 0.3331 0.1142 0.2218 0.052 Uiso 1 1 calc R U
C19 C -0.1227(9) 0.3411(7) -0.0762(7) 0.050(2) Uani 1 1 d . .
H19 H -0.1359 0.3895 -0.1350 0.060 Uiso 1 1 calc R U
O1 O 0.4663(9) 0.1210(8) 0.0751(6) 0.091(3) Uani 1 1 d . .
C24 C 0.1572(8) 0.2900(6) 0.1744(7) 0.0400(17) Uani 1 1 d . .
C21 C -0.2073(8) 0.1927(7) 0.0173(7) 0.0466(19) Uani 1 1 d . .
H21 H -0.2791 0.1452 0.0189 0.056 Uiso 1 1 calc R U
C33 C 0.4555(8) 0.2479(8) 0.4364(8) 0.054(2) Uani 1 1 d . .
H33 H 0.5212 0.2897 0.4878 0.065 Uiso 1 1 calc R U
C8 C -0.0099(7) 0.2604(8) -0.2905(6) 0.0405(15) Uani 1 1 d . .
C32 C 0.4572(9) 0.1388(7) 0.4521(8) 0.055(2) Uani 1 1 d . .
H32 H 0.5228 0.1082 0.5124 0.066 Uiso 1 1 calc R U
C12 C 0.2244(8) 0.1867(7) -0.1895(7) 0.0411(17) Uani 1 1 d . .
H12 H 0.3046 0.1904 -0.2167 0.049 Uiso 1 1 calc R U
C27 C 0.4370(9) 0.3500(8) 0.2660(9) 0.057(2) Uani 1 1 d . .
H27A H 0.5200 0.3892 0.3073 0.069 Uiso 1 1 calc R U
H27B H 0.4649 0.2857 0.2321 0.069 Uiso 1 1 calc R U
C18 C -0.0021(9) 0.3406(6) 0.0102(7) 0.0433(18) Uani 1 1 d . .
C11 C 0.1562(9) 0.0743(6) -0.2229(7) 0.0440(18) Uani 1 1 d . .
C22 C -0.0862(8) 0.1913(7) 0.1010(6) 0.0425(17) Uani 1 1 d . .
H22 H -0.0744 0.1411 0.1582 0.051 Uiso 1 1 calc R U
C10 C 0.0077(9) 0.0722(7) -0.2166(8) 0.054(2) Uani 1 1 d . .
H10A H -0.0301 -0.0022 -0.2338 0.065 Uiso 1 1 calc R U
H10B H 0.0087 0.0898 -0.1426 0.065 Uiso 1 1 calc R U
C28 C 0.3592(9) 0.3100(7) 0.3448(8) 0.048(2) Uani 1 1 d . .
C25 C 0.2114(9) 0.3750(7) 0.1296(7) 0.0458(18) Uani 1 1 d . .
C31 C 0.3584(8) 0.0656(7) 0.3770(7) 0.0437(19) Uani 1 1 d . .
C26 C 0.3492(10) 0.4276(7) 0.1765(9) 0.060(2) Uani 1 1 d . .
H26A H 0.3394 0.4999 0.2072 0.071 Uiso 1 1 calc R U
H26B H 0.3933 0.4380 0.1200 0.071 Uiso 1 1 calc R U
C14 C 0.3719(10) 0.1057(10) -0.0082(8) 0.062(3) Uani 1 1 d . .
C16 C 0.2412(10) -0.0193(7) -0.1522(8) 0.056(2) Uani 1 1 d . .
H16 H 0.2217 -0.0920 -0.1774 0.068 Uiso 1 1 calc R U
C20 C -0.2230(7) 0.2650(9) -0.0700(6) 0.0478(18) Uani 1 1 d . .
C5 C 0.2764(8) 0.4586(7) -0.2407(7) 0.0460(19) Uani 1 1 d . .
H5 H 0.3607 0.4298 -0.1985 0.055 Uiso 1 1 calc R U
C9 C -0.0842(9) 0.1551(7) -0.2952(8) 0.053(2) Uani 1 1 d . .
H9A H -0.1099 0.1255 -0.3689 0.063 Uiso 1 1 calc R U
H9B H -0.1679 0.1676 -0.2755 0.063 Uiso 1 1 calc R U
C13 C 0.2784(10) 0.1997(9) -0.0642(8) 0.057(2) Uani 1 1 d . .
H13A H 0.3285 0.2696 -0.0467 0.068 Uiso 1 1 calc R U
H13B H 0.2002 0.2035 -0.0359 0.068 Uiso 1 1 calc R U
C3 C 0.1417(9) 0.6067(7) -0.3431(7) 0.0462(19) Uani 1 1 d . .
C34 C 0.2540(15) 0.3983(9) 0.4703(10) 0.080(3) Uani 1 1 d . .
H34A H 0.1665 0.3612 0.4428 0.120 Uiso 1 1 calc R U
H34B H 0.2405 0.4705 0.4978 0.120 Uiso 1 1 calc R U
H34C H 0.3142 0.3548 0.5281 0.120 Uiso 1 1 calc R U
C15 C 0.3380(10) -0.0059(8) -0.0601(9) 0.061(3) Uani 1 1 d . .
H15 H 0.3875 -0.0677 -0.0256 0.073 Uiso 1 1 calc R U
C17 C 0.2610(11) 0.0577(10) -0.3688(9) 0.069(3) Uani 1 1 d . .
H17A H 0.2712 0.1333 -0.3896 0.104 Uiso 1 1 calc R U
H17B H 0.2528 0.0093 -0.4300 0.104 Uiso 1 1 calc R U
H17C H 0.3405 0.0366 -0.3096 0.104 Uiso 1 1 calc R U

loop_
_atom_site_aniso_label
_atom_site_aniso_U_11
_atom_site_aniso_U_22
_atom_site_aniso_U_33
_atom_site_aniso_U_23
_atom_site_aniso_U_13
_atom_site_aniso_U_12
Br1 0.0852(7) 0.0495(5) 0.0736(6) 0.0158(5) 0.0153(5) -0.0007(5)
Br2 0.0492(5) 0.0849(7) 0.0615(6) 0.0026(6) 0.0008(4) 0.0188(5)
O2 0.057(4) 0.046(3) 0.049(3) -0.005(3) 0.013(3) 0.004(3)
O4 0.068(4) 0.039(3) 0.068(4) -0.016(3) 0.014(3) -0.004(3)
O3 0.048(3) 0.040(3) 0.073(4) 0.004(3) 0.007(3) -0.004(3)
N1 0.027(3) 0.050(4) 0.046(4) -0.007(3) -0.002(3) 0.001(3)
N2 0.056(4) 0.040(3) 0.060(5) 0.011(3) 0.030(4) 0.003(3)
C23 0.047(4) 0.038(3) 0.036(3) 0.001(4) 0.016(3) 0.004(4)
C1 0.037(4) 0.041(4) 0.035(4) -0.009(3) 0.004(3) 0.002(3)
C29 0.035(4) 0.040(5) 0.045(4) -0.005(3) 0.013(3) -0.008(3)
C2 0.043(4) 0.044(4) 0.034(4) -0.003(3) 0.001(3) 0.007(3)
C6 0.035(4) 0.042(4) 0.037(4) -0.006(3) 0.009(3) 0.006(3)
C7 0.031(3) 0.040(4) 0.042(4) -0.003(3) 0.007(3) 0.002(3)
C4 0.045(4) 0.043(4) 0.049(5) -0.006(4) 0.010(4) -0.006(3)
C30 0.048(5) 0.035(4) 0.049(5) -0.007(3) 0.017(4) -0.007(3)
C19 0.055(5) 0.050(5) 0.044(5) 0.008(4) 0.014(4) 0.014(4)
O1 0.071(5) 0.123(7) 0.057(5) -0.002(5) -0.011(4) 0.024(5)
C24 0.040(4) 0.037(4) 0.047(4) -0.004(3) 0.018(3) -0.004(3)
C21 0.039(4) 0.053(5) 0.048(5) -0.001(4) 0.012(4) 0.003(4)
C33 0.041(4) 0.048(5) 0.063(5) -0.007(4) 0.001(4) -0.005(4)
C8 0.034(3) 0.043(4) 0.043(4) -0.006(4) 0.009(3) 0.003(4)
C32 0.044(5) 0.055(5) 0.059(6) 0.000(4) 0.004(4) -0.005(4)
C12 0.035(4) 0.043(4) 0.046(4) 0.001(3) 0.013(3) 0.004(3)
C27 0.039(5) 0.051(5) 0.080(7) 0.000(5) 0.015(5) -0.011(4)
C18 0.048(5) 0.039(4) 0.050(5) 0.004(3) 0.025(4) 0.005(3)
C11 0.046(4) 0.039(4) 0.045(5) 0.004(3) 0.012(4) 0.001(3)
C22 0.044(4) 0.045(4) 0.039(4) 0.004(3) 0.015(4) -0.003(3)
C10 0.052(5) 0.049(5) 0.061(6) 0.005(4) 0.017(5) -0.007(4)
C28 0.043(4) 0.038(4) 0.062(5) -0.015(4) 0.013(4) -0.012(3)
C25 0.051(5) 0.041(4) 0.051(5) 0.002(4) 0.024(4) 0.003(4)
C31 0.034(4) 0.040(4) 0.055(5) 0.001(3) 0.009(4) 0.001(3)
C26 0.059(5) 0.042(5) 0.085(7) -0.003(5) 0.033(5) -0.017(4)
C14 0.048(5) 0.093(7) 0.042(5) 0.017(5) 0.011(4) 0.018(5)
C16 0.064(6) 0.045(5) 0.063(6) 0.016(4) 0.023(5) 0.006(4)
C20 0.042(4) 0.055(4) 0.042(4) -0.007(5) 0.007(3) 0.016(4)
C5 0.034(4) 0.046(4) 0.053(5) -0.006(4) 0.005(4) 0.002(3)
C9 0.036(4) 0.052(5) 0.066(6) 0.001(4) 0.009(4) -0.001(4)
C13 0.052(5) 0.065(6) 0.049(5) -0.002(4) 0.009(4) 0.011(4)
C3 0.060(5) 0.038(4) 0.042(5) 0.000(3) 0.017(4) 0.003(4)
C34 0.110(10) 0.063(6) 0.076(8) -0.022(6) 0.041(7) -0.003(6)
C15 0.053(5) 0.063(6) 0.064(6) 0.028(5) 0.016(5) 0.010(4)
C17 0.069(6) 0.082(7) 0.055(6) -0.004(5) 0.017(5) 0.025(5)

loop_
_atom_type_symbol
_atom_type_description
_atom_type_scat_dispersion_real
_atom_type_scat_dispersion_imag
_atom_type_scat_source
C C 0.0033 0.0016 'International Tables Vol C Tables 4.2.6.8 and 6.1.1.4'
H H 0.0000 0.0000 'International Tables Vol C Tables 4.2.6.8 and 6.1.1.4'
N N 0.0061 0.0033 'International Tables Vol C Tables 4.2.6.8 and 6.1.1.4'
O O 0.0106 0.0060 'International Tables Vol C Tables 4.2.6.8 and 6.1.1.4'
Br Br -0.2901 2.4595 'International Tables Vol C Tables 4.2.6.8 and 6.1.1.4'

loop_
_geom_angle_atom_site_label_1
_geom_angle_atom_site_label_2
_geom_angle_atom_site_label_3
_geom_angle
C17 O2 C11 116.6(7)
C34 O4 C28 116.2(7)
C1 N1 C8 109.5(6)
C1 N1 H1 125.3
C8 N1 H1 125.3
C18 N2 C25 110.5(7)
C18 N2 H2A 124.7
C25 N2 H2A 124.7
C22 C23 C18 117.6(7)
C22 C23 C24 135.4(7)
C18 C23 C24 107.0(7)
N1 C1 C2 130.1(7)
N1 C1 C6 107.3(6)
C2 C1 C6 122.6(7)
C24 C29 C28 111.1(6)
C24 C29 C30 112.6(6)
C28 C29 C30 110.8(7)
C24 C29 H29 107.4
C28 C29 H29 107.4
C30 C29 H29 107.4
C3 C2 C1 115.9(7)
C3 C2 H2 122.1
C1 C2 H2 122.1
C5 C6 C1 118.1(7)
C5 C6 C7 135.9(7)
C1 C6 C7 106.0(6)
C8 C7 C6 108.6(7)
C8 C7 C12 122.3(7)
C6 C7 C12 129.0(6)
C5 C4 C3 118.8(7)
C5 C4 H4 120.6
C3 C4 H4 120.6
C31 C30 C29 113.2(7)
C31 C30 H30A 108.9
C29 C30 H30A 108.9
C31 C30 H30B 108.9
C29 C30 H30B 108.9
H30A C30 H30B 107.7
C18 C19 C20 116.0(8)
C18 C19 H19 122.0
C20 C19 H19 122.0
C25 C24 C23 107.6(7)
C25 C24 C29 122.5(7)
C23 C24 C29 129.9(6)
C22 C21 C20 119.8(8)
C22 C21 H21 120.1
C20 C21 H21 120.1
C32 C33 C28 126.4(8)
C32 C33 H33 116.8
C28 C33 H33 116.8
C7 C8 N1 108.6(7)
C7 C8 C9 127.1(8)
N1 C8 C9 124.2(6)
C33 C32 C31 121.3(9)
C33 C32 H32 119.3
C31 C32 H32 119.3
C7 C12 C11 109.6(6)
C7 C12 C13 113.2(7)
C11 C12 C13 111.9(7)
C7 C12 H12 107.3
C11 C12 H12 107.3
C13 C12 H12 107.3
C26 C27 C28 112.6(7)
C26 C27 H27A 109.1
C28 C27 H27A 109.1
C26 C27 H27B 109.1
C28 C27 H27B 109.1
H27A C27 H27B 107.8
C19 C18 N2 131.0(8)
C19 C18 C23 122.8(8)
N2 C18 C23 106.2(7)
O2 C11 C12 112.2(7)
O2 C11 C16 107.9(7)
C12 C11 C16 110.8(7)
O2 C11 C10 103.9(7)
C12 C11 C10 111.8(7)
C16 C11 C10 110.0(7)
C21 C22 C23 120.2(7)
C21 C22 H22 119.9
C23 C22 H22 119.9
C9 C10 C11 111.7(7)
C9 C10 H10A 109.3
C11 C10 H10A 109.3
C9 C10 H10B 109.3
C11 C10 H10B 109.3
H10A C10 H10B 107.9
O4 C28 C33 110.2(7)
O4 C28 C27 104.5(7)
C33 C28 C27 109.4(7)
O4 C28 C29 110.4(7)
C33 C28 C29 111.9(7)
C27 C28 C29 110.1(7)
C24 C25 N2 108.7(7)
C24 C25 C26 126.6(8)
N2 C25 C26 124.6(8)
O3 C31 C32 121.4(8)
O3 C31 C30 122.6(7)
C32 C31 C30 116.0(7)
C25 C26 C27 108.0(7)
C25 C26 H26A 110.1
C27 C26 H26A 110.1
C25 C26 H26B 110.1
C27 C26 H26B 110.1
H26A C26 H26B 108.4
O1 C14 C15 122.9(9)
O1 C14 C13 121.5(11)
C15 C14 C13 115.6(8)
C15 C16 C11 125.7(9)
C15 C16 H16 117.2
C11 C16 H16 117.2
C19 C20 C21 123.4(7)
C19 C20 Br2 117.3(7)
C21 C20 Br2 119.2(7)
C4 C5 C6 120.5(8)
C4 C5 H5 119.8
C6 C5 H5 119.8
C8 C9 C10 109.4(7)
C8 C9 H9A 109.8
C10 C9 H9A 109.8
C8 C9 H9B 109.8
C10 C9 H9B 109.8
H9A C9 H9B 108.2
C14 C13 C12 113.2(8)
C14 C13 H13A 108.9
C12 C13 H13A 108.9
C14 C13 H13B 108.9
C12 C13 H13B 108.9
H13A C13 H13B 107.7
C2 C3 C4 124.1(7)
C2 C3 Br1 117.7(6)
C4 C3 Br1 118.2(6)
O4 C34 H34A 109.5
O4 C34 H34B 109.5
H34A C34 H34B 109.5
O4 C34 H34C 109.5
H34A C34 H34C 109.5
H34B C34 H34C 109.5
C16 C15 C14 121.9(8)
C16 C15 H15 119.1
C14 C15 H15 119.1
O2 C17 H17A 109.5
O2 C17 H17B 109.5
H17A C17 H17B 109.5
O2 C17 H17C 109.5
H17A C17 H17C 109.5
H17B C17 H17C 109.5

loop_
_geom_bond_atom_site_label_1
_geom_bond_atom_site_label_2
_geom_bond_distance
Br1 C3 1.917(8)
Br2 C20 1.907(7)
O2 C17 1.419(12)
O2 C11 1.436(11)
O4 C34 1.424(13)
O4 C28 1.438(10)
O3 C31 1.216(10)
N1 C1 1.376(10)
N1 C8 1.390(11)
N1 H1 0.8600
N2 C18 1.385(11)
N2 C25 1.392(11)
N2 H2A 0.8600
C23 C22 1.408(11)
C23 C18 1.431(11)
C23 C24 1.449(11)
C1 C2 1.384(11)
C1 C6 1.420(11)
C29 C24 1.507(11)
C29 C28 1.546(11)
C29 C30 1.554(10)
C29 H29 0.9800
C2 C3 1.384(12)
C2 H2 0.9300
C6 C5 1.409(11)
C6 C7 1.434(11)
C7 C8 1.351(10)
C7 C12 1.505(10)
C4 C5 1.369(12)
C4 C3 1.396(12)
C4 H4 0.9300
C30 C31 1.482(11)
C30 H30A 0.9700
C30 H30B 0.9700
C19 C18 1.381(12)
C19 C20 1.387(13)
C19 H19 0.9300
O1 C14 1.214(12)
C24 C25 1.366(11)
C21 C22 1.366(11)
C21 C20 1.389(13)
C21 H21 0.9300
C33 C32 1.323(13)
C33 C28 1.482(13)
C33 H33 0.9300
C8 C9 1.462(12)
C32 C31 1.456(12)
C32 H32 0.9300
C12 C11 1.516(12)
C12 C13 1.543(12)
C12 H12 0.9800
C27 C26 1.536(14)
C27 C28 1.538(13)
C27 H27A 0.9700
C27 H27B 0.9700
C11 C16 1.534(12)
C11 C10 1.536(12)
C22 H22 0.9300
C10 C9 1.519(13)
C10 H10A 0.9700
C10 H10B 0.9700
C25 C26 1.485(12)
C26 H26A 0.9700
C26 H26B 0.9700
C14 C15 1.488(16)
C14 C13 1.508(13)
C16 C15 1.298(15)
C16 H16 0.9300
C5 H5 0.9300
C9 H9A 0.9700
C9 H9B 0.9700
C13 H13A 0.9700
C13 H13B 0.9700
C34 H34A 0.9600
C34 H34B 0.9600
C34 H34C 0.9600
C15 H15 0.9300
C17 H17A 0.9600
C17 H17B 0.9600
C17 H17C 0.9600

loop_
_geom_hbond_atom_site_label_D
_geom_hbond_atom_site_label_H
_geom_hbond_atom_site_label_A
_geom_hbond_distance_DH
_geom_hbond_distance_HA
_geom_hbond_distance_DA
_geom_hbond_angle_DHA
_geom_hbond_site_symmetry_A
N1 H1 O3 0.86 2.20 2.973(9) 148.8 2

loop_
_geom_torsion_atom_site_label_1
_geom_torsion_atom_site_label_2
_geom_torsion_atom_site_label_3
_geom_torsion_atom_site_label_4
_geom_torsion
C8 N1 C1 C2 175.6(8)
C8 N1 C1 C6 -2.1(8)
N1 C1 C2 C3 -179.4(8)
C6 C1 C2 C3 -2.0(11)
N1 C1 C6 C5 -179.3(7)
C2 C1 C6 C5 2.8(11)
N1 C1 C6 C7 2.0(8)
C2 C1 C6 C7 -175.9(7)
C5 C6 C7 C8 -179.6(9)
C1 C6 C7 C8 -1.2(8)
C5 C6 C7 C12 -3.4(15)
C1 C6 C7 C12 174.9(7)
C24 C29 C30 C31 177.4(6)
C28 C29 C30 C31 52.4(9)
C22 C23 C24 C25 -178.4(9)
C18 C23 C24 C25 0.2(8)
C22 C23 C24 C29 0.3(14)
C18 C23 C24 C29 178.9(7)
C28 C29 C24 C25 12.8(10)
C30 C29 C24 C25 -112.1(8)
C28 C29 C24 C23 -165.7(7)
C30 C29 C24 C23 69.4(10)
C6 C7 C8 N1 0.0(8)
C12 C7 C8 N1 -176.5(7)
C6 C7 C8 C9 176.0(8)
C12 C7 C8 C9 -0.5(12)
C1 N1 C8 C7 1.3(9)
C1 N1 C8 C9 -174.8(7)
C28 C33 C32 C31 -0.4(15)
C8 C7 C12 C11 16.7(10)
C6 C7 C12 C11 -159.0(8)
C8 C7 C12 C13 -108.9(9)
C6 C7 C12 C13 75.4(10)
C20 C19 C18 N2 -178.3(8)
C20 C19 C18 C23 0.8(12)
C25 N2 C18 C19 179.9(8)
C25 N2 C18 C23 0.6(9)
C22 C23 C18 C19 -1.0(11)
C24 C23 C18 C19 -179.8(7)
C22 C23 C18 N2 178.4(7)
C24 C23 C18 N2 -0.5(8)
C17 O2 C11 C12 51.7(10)
C17 O2 C11 C16 -70.7(9)
C17 O2 C11 C10 172.6(7)
C7 C12 C11 O2 69.9(8)
C13 C12 C11 O2 -163.7(7)
C7 C12 C11 C16 -169.4(7)
C13 C12 C11 C16 -43.0(9)
C7 C12 C11 C10 -46.3(9)
C13 C12 C11 C10 80.0(9)
C20 C21 C22 C23 2.3(12)
C18 C23 C22 C21 -0.6(11)
C24 C23 C22 C21 177.8(8)
O2 C11 C10 C9 -58.4(9)
C12 C11 C10 C9 62.8(10)
C16 C11 C10 C9 -173.7(8)
C34 O4 C28 C33 -54.8(10)
C34 O4 C28 C27 -172.3(8)
C34 O4 C28 C29 69.3(11)
C32 C33 C28 O4 138.2(9)
C32 C33 C28 C27 -107.4(10)
C32 C33 C28 C29 14.9(13)
C26 C27 C28 O4 -54.8(9)
C26 C27 C28 C33 -172.9(7)
C26 C27 C28 C29 63.8(9)
C24 C29 C28 O4 71.8(9)
C30 C29 C28 O4 -162.3(7)
C24 C29 C28 C33 -165.1(7)
C30 C29 C28 C33 -39.2(9)
C24 C29 C28 C27 -43.2(9)
C30 C29 C28 C27 82.7(9)
C23 C24 C25 N2 0.2(9)
C29 C24 C25 N2 -178.7(7)
C23 C24 C25 C26 180.0(8)
C29 C24 C25 C26 1.1(13)
C18 N2 C25 C24 -0.5(9)
C18 N2 C25 C26 179.7(8)
C33 C32 C31 O3 -168.4(9)
C33 C32 C31 C30 12.8(13)
C29 C30 C31 O3 142.2(8)
C29 C30 C31 C32 -39.0(10)
C24 C25 C26 C27 15.9(12)
N2 C25 C26 C27 -164.3(8)
C28 C27 C26 C25 -47.5(10)
O2 C11 C16 C15 139.1(10)
C12 C11 C16 C15 15.9(13)
C10 C11 C16 C15 -108.2(11)
C18 C19 C20 C21 0.9(12)
C18 C19 C20 Br2 178.2(6)
C22 C21 C20 C19 -2.5(13)
C22 C21 C20 Br2 -179.7(6)
C3 C4 C5 C6 -1.2(13)
C1 C6 C5 C4 -1.2(12)
C7 C6 C5 C4 177.1(8)
C7 C8 C9 C10 14.0(12)
N1 C8 C9 C10 -170.6(7)
C11 C10 C9 C8 -43.3(10)
O1 C14 C13 C12 147.9(9)
C15 C14 C13 C12 -33.6(12)
C7 C12 C13 C14 177.7(8)
C11 C12 C13 C14 53.4(11)
C1 C2 C3 C4 -0.5(12)
C1 C2 C3 Br1 -178.0(6)
C5 C4 C3 C2 2.1(13)
C5 C4 C3 Br1 179.5(6)
C11 C16 C15 C14 4.0(15)
O1 C14 C15 C16 -176.4(11)
C13 C14 C15 C16 5.2(14)
